data_4100798
loop_
_publ_author_name
'A. J. Boydston'
'Youshi Yin'
'Brian L. Pagenkopf'

_publ_section_title
;
Synthesis and Electronic Properties of Donor-Acceptor \p-Conjugated
Siloles
;
_journal_name_full 'Journal of the American Chemical Society'
_journal_page_first 3724
_journal_page_last 3725
_journal_paper_doi 10.1021/ja049758z
_journal_volume 126
_journal_year 2004
_chemical_formula_sum 'C37 H30 N2 Si'
_chemical_formula_weight 530.72
_space_group_IT_number 14
_symmetry_cell_setting monoclinic
_symmetry_space_group_name_Hall '-P 2ybc'
_symmetry_space_group_name_H-M 'P 1 21/c 1'
_cell_angle_alpha 90.00
_cell_angle_beta 97.208(4)
_cell_angle_gamma 90.00
_cell_formula_units_Z 4
_cell_length_a 13.560(1)
_cell_length_b 11.1079(9)
_cell_length_c 20.257(2)
_cell_measurement_temperature 153(2)
_cell_volume 3027.1(4)
_diffrn_ambient_temperature 153(2)
_exptl_crystal_density_diffrn 1.165
_cod_depositor_comments
;
The following automatic conversions were performed:
'_symmetry_cell_setting' value 'Monoclinic' changed to 'monoclinic'
according to '/home/saulius/struct/CIF-dictionaries/cif_core.dic'
dictionary named 'cif_core.dic' version 2.4.1 from 2010-06-29.

Automatic conversion script
Id: cif_fix_enum 1527 2010-12-29 10:47:43Z saulius 
;
_cod_original_sg_symbol_H-M 'P 21/c'
_cod_database_code 4100798

loop_
_symmetry_equiv_pos_as_xyz
'x, y, z'
'-x, y+1/2, -z+1/2'
'-x, -y, -z'
'x, -y-1/2, z-1/2'

loop_
_atom_site_label
_atom_site_type_symbol
_atom_site_fract_x
_atom_site_fract_y
_atom_site_fract_z
_atom_site_U_iso_or_equiv
_atom_site_adp_type
_atom_site_occupancy
_atom_site_symmetry_multiplicity
_atom_site_calc_flag
_atom_site_refinement_flags
_atom_site_disorder_assembly
_atom_site_disorder_group
Si1 Si 0.56910(16) 0.3189(2) 0.34450(10) 0.0432(6) Uani 1 1 d . . .
C2 C 0.6427(5) 0.3835(6) 0.4194(3) 0.0354(19) Uani 1 1 d . . .
C3 C 0.6040(5) 0.3424(6) 0.4759(3) 0.0278(17) Uani 1 1 d . . .
C4 C 0.5131(5) 0.2692(6) 0.4626(3) 0.0311(18) Uani 1 1 d . . .
C5 C 0.4823(5) 0.2434(6) 0.3971(3) 0.0350(18) Uani 1 1 d . . .
C6 C 0.6447(6) 0.2115(6) 0.3021(3) 0.065(3) Uani 1 1 d . . .
H6A H 0.6761 0.1556 0.3343 0.097 Uiso 1 1 d R . .
H6B H 0.6030 0.1685 0.2683 0.097 Uiso 1 1 d R . .
H6C H 0.6947 0.2548 0.2822 0.097 Uiso 1 1 d R . .
C7 C 0.5045(5) 0.4298(6) 0.2867(3) 0.057(2) Uani 1 1 d . . .
H7A H 0.4662 0.4828 0.3110 0.086 Uiso 1 1 d R . .
H7B H 0.5527 0.4757 0.2666 0.086 Uiso 1 1 d R . .
H7C H 0.4611 0.3893 0.2527 0.086 Uiso 1 1 d R . .
C8 C 0.7301(6) 0.4537(6) 0.4235(3) 0.0344(19) Uani 1 1 d . . .
C9 C 0.8021(5) 0.5190(7) 0.4281(3) 0.0346(19) Uani 1 1 d . . .
C10 C 0.8818(5) 0.6004(7) 0.4462(3) 0.0344(18) Uani 1 1 d . . .
C11 C 0.9781(5) 0.5855(7) 0.4322(3) 0.045(2) Uani 1 1 d . . .
H11 H 0.9904 0.5191 0.4040 0.054 Uiso 1 1 d R . .
C12 C 1.0545(6) 0.6591(8) 0.4560(4) 0.053(2) Uani 1 1 d . . .
H12 H 1.1209 0.6448 0.4461 0.064 Uiso 1 1 d R . .
C13 C 1.0348(6) 0.7570(8) 0.4958(4) 0.052(2) Uani 1 1 d . . .
C14 C 0.9389(7) 0.7762(8) 0.5074(4) 0.074(3) Uani 1 1 d . . .
H14 H 0.9255 0.8450 0.5335 0.089 Uiso 1 1 d R . .
C15 C 0.8639(6) 0.7001(8) 0.4849(4) 0.062(2) Uani 1 1 d . . .
H15 H 0.7971 0.7156 0.4936 0.074 Uiso 1 1 d R . .
C16 C 1.1126(7) 0.8336(9) 0.5234(4) 0.072(3) Uani 1 1 d . . .
N17 N 1.1711(7) 0.8988(9) 0.5472(5) 0.123(4) Uani 1 1 d . . .
C18 C 0.6566(5) 0.3663(6) 0.5437(3) 0.0280(17) Uani 1 1 d . . .
C19 C 0.6884(5) 0.2714(7) 0.5863(3) 0.041(2) Uani 1 1 d . . .
H19 H 0.6705 0.1907 0.5728 0.049 Uiso 1 1 d R . .
C20 C 0.7428(5) 0.2920(7) 0.6473(3) 0.039(2) Uani 1 1 d . . .
H20 H 0.7671 0.2262 0.6754 0.046 Uiso 1 1 d R . .
C21 C 0.7644(5) 0.4066(7) 0.6678(3) 0.045(2) Uani 1 1 d . . .
H21 H 0.8004 0.4209 0.7110 0.054 Uiso 1 1 d R . .
C22 C 0.7320(5) 0.5039(7) 0.6273(4) 0.043(2) Uani 1 1 d . . .
H22 H 0.7479 0.5849 0.6415 0.052 Uiso 1 1 d R . .
C23 C 0.6784(5) 0.4825(7) 0.5654(3) 0.040(2) Uani 1 1 d . . .
H23 H 0.6554 0.5487 0.5371 0.048 Uiso 1 1 d R . .
C24 C 0.4587(5) 0.2281(7) 0.5181(3) 0.0343(19) Uani 1 1 d . . .
C25 C 0.4178(5) 0.1137(7) 0.5184(4) 0.048(2) Uani 1 1 d . . .
H25 H 0.4264 0.0614 0.4819 0.057 Uiso 1 1 d R . .
C26 C 0.3657(6) 0.0754(8) 0.5686(4) 0.060(3) Uani 1 1 d . . .
H26 H 0.3382 -0.0043 0.5675 0.072 Uiso 1 1 d R . .
C27 C 0.3551(6) 0.1496(9) 0.6204(4) 0.064(3) Uani 1 1 d . . .
H27 H 0.3210 0.1217 0.6562 0.076 Uiso 1 1 d R . .
C28 C 0.3924(5) 0.2663(8) 0.6214(3) 0.051(2) Uani 1 1 d . . .
H28 H 0.3817 0.3193 0.6573 0.062 Uiso 1 1 d R . .
C29 C 0.4453(5) 0.3053(6) 0.5706(3) 0.0384(19) Uani 1 1 d . . .
H29 H 0.4732 0.3848 0.5710 0.046 Uiso 1 1 d R . .
C30 C 0.3951(6) 0.1801(7) 0.3720(3) 0.0362(19) Uani 1 1 d . . .
C31 C 0.3249(6) 0.1252(6) 0.3471(3) 0.0364(19) Uani 1 1 d . . .
C32 C 0.2374(5) 0.0594(6) 0.3241(3) 0.0345(19) Uani 1 1 d . . .
C33 C 0.2130(5) 0.0236(6) 0.2581(3) 0.0373(19) Uani 1 1 d . . .
H33 H 0.2570 0.0449 0.2264 0.045 Uiso 1 1 d R . .
C34 C 0.1295(6) -0.0401(7) 0.2386(3) 0.046(2) Uani 1 1 d . . .
H34 H 0.1149 -0.0616 0.1925 0.055 Uiso 1 1 d R . .
C35 C 0.0612(5) -0.0723(7) 0.2819(4) 0.046(2) Uani 1 1 d . . .
C36 C 0.0853(6) -0.0371(7) 0.3489(4) 0.048(2) Uani 1 1 d . . .
H36 H 0.0402 -0.0560 0.3804 0.058 Uiso 1 1 d R . .
C37 C 0.1712(6) 0.0233(6) 0.3687(3) 0.044(2) Uani 1 1 d . . .
H37 H 0.1881 0.0423 0.4150 0.052 Uiso 1 1 d R . .
N37 N -0.0258(6) -0.1353(7) 0.2613(3) 0.069(2) Uani 1 1 d . . .
C39 C -0.0990(7) -0.1577(9) 0.3033(5) 0.108(4) Uani 1 1 d . . .
H39A H -0.0847 -0.1096 0.3427 0.162 Uiso 1 1 d R . .
H39B H -0.1631 -0.1361 0.2808 0.162 Uiso 1 1 d R . .
H39C H -0.0990 -0.2413 0.3153 0.162 Uiso 1 1 d R . .
C40 C -0.0353(7) -0.2012(9) 0.1995(5) 0.109(4) Uani 1 1 d . . .
H40A H 0.0186 -0.1797 0.1752 0.164 Uiso 1 1 d R . .
H40B H -0.0333 -0.2862 0.2083 0.164 Uiso 1 1 d R . .
H40C H -0.0973 -0.1810 0.1737 0.164 Uiso 1 1 d R . .

loop_
_atom_site_aniso_label
_atom_site_aniso_U_11
_atom_site_aniso_U_22
_atom_site_aniso_U_33
_atom_site_aniso_U_23
_atom_site_aniso_U_13
_atom_site_aniso_U_12
Si1 0.0526(15) 0.0480(15) 0.0299(12) -0.0065(11) 0.0088(10) -0.0141(12)
C2 0.035(5) 0.040(5) 0.032(5) 0.002(4) 0.009(4) -0.007(4)
C3 0.031(5) 0.024(4) 0.027(4) -0.001(3) -0.002(3) -0.002(4)
C4 0.032(5) 0.026(4) 0.035(5) 0.001(4) 0.004(4) -0.001(4)
C5 0.039(5) 0.031(5) 0.035(5) 0.000(4) 0.004(4) 0.000(4)
C6 0.094(7) 0.054(6) 0.053(5) -0.013(4) 0.036(5) -0.010(5)
C7 0.065(6) 0.070(6) 0.034(5) 0.006(4) -0.005(4) -0.009(5)
C8 0.042(5) 0.043(5) 0.019(4) 0.001(3) 0.006(4) -0.001(4)
C9 0.027(5) 0.057(6) 0.020(4) -0.003(4) 0.004(3) -0.005(5)
C10 0.029(5) 0.045(5) 0.028(5) 0.006(4) 0.002(4) -0.005(4)
C11 0.036(5) 0.060(6) 0.041(5) -0.010(4) 0.014(4) -0.004(5)
C12 0.035(5) 0.075(7) 0.050(5) 0.017(5) 0.006(4) -0.017(5)
C13 0.038(6) 0.055(6) 0.063(6) 0.003(5) 0.005(5) -0.029(5)
C14 0.067(7) 0.055(7) 0.103(8) -0.029(5) 0.025(6) -0.025(6)
C15 0.038(6) 0.059(7) 0.094(7) -0.010(5) 0.030(5) -0.005(5)
C16 0.062(7) 0.078(7) 0.078(7) -0.012(6) 0.015(5) -0.033(6)
N17 0.100(8) 0.123(9) 0.143(9) -0.019(6) 0.003(6) -0.064(7)
C18 0.039(5) 0.027(5) 0.021(4) -0.001(4) 0.012(3) 0.002(4)
C19 0.058(6) 0.035(5) 0.032(5) -0.002(4) 0.013(4) -0.004(4)
C20 0.048(5) 0.046(6) 0.023(4) 0.005(4) 0.010(4) 0.005(4)
C21 0.052(6) 0.061(6) 0.021(5) -0.004(4) 0.001(4) 0.002(5)
C22 0.055(5) 0.039(5) 0.037(5) -0.003(4) 0.007(4) -0.014(4)
C23 0.050(5) 0.037(6) 0.034(5) 0.005(4) 0.010(4) 0.009(4)
C24 0.039(5) 0.037(5) 0.025(4) 0.009(4) 0.001(4) -0.006(4)
C25 0.051(6) 0.042(6) 0.048(5) 0.008(4) -0.005(4) -0.013(5)
C26 0.057(6) 0.071(7) 0.052(6) 0.032(5) 0.004(5) -0.021(5)
C27 0.051(6) 0.102(9) 0.038(6) 0.038(6) 0.008(4) -0.006(6)
C28 0.048(6) 0.074(7) 0.036(5) 0.011(5) 0.017(4) 0.009(5)
C29 0.041(5) 0.041(5) 0.033(4) 0.008(4) 0.005(4) 0.005(4)
C30 0.042(5) 0.043(5) 0.023(4) -0.006(4) 0.000(4) -0.006(4)
C31 0.039(5) 0.045(5) 0.025(4) -0.005(4) 0.003(4) -0.007(4)
C32 0.036(5) 0.033(5) 0.033(5) 0.001(4) -0.001(4) 0.002(4)
C33 0.033(5) 0.044(5) 0.034(5) 0.000(4) 0.001(4) -0.008(4)
C34 0.046(6) 0.060(6) 0.028(5) -0.003(4) -0.007(4) -0.016(5)
C35 0.026(5) 0.043(5) 0.066(6) -0.002(4) -0.004(5) -0.012(4)
C36 0.053(6) 0.051(6) 0.044(6) -0.004(4) 0.017(4) -0.008(5)
C37 0.050(6) 0.043(5) 0.038(5) -0.010(4) 0.006(4) -0.003(4)
N37 0.076(6) 0.071(6) 0.059(5) -0.004(4) 0.001(4) -0.013(5)
C39 0.096(9) 0.114(10) 0.121(9) 0.015(7) 0.036(7) -0.033(7)
C40 0.127(10) 0.087(8) 0.106(9) -0.007(7) -0.015(7) -0.046(7)

loop_
_geom_bond_atom_site_label_1
_geom_bond_atom_site_label_2
_geom_bond_distance
_geom_bond_site_symmetry_2
_geom_bond_publ_flag
Si1 C7 1.844(7) . ?
Si1 C6 1.852(7) . ?
Si1 C2 1.853(7) . ?
Si1 C5 1.880(7) . ?
C2 C3 1.395(8) . ?
C2 C8 1.412(9) . ?
C3 C4 1.473(8) . ?
C3 C18 1.490(8) . ?
C4 C5 1.370(8) . ?
C4 C24 1.492(8) . ?
C5 C30 1.416(9) . ?
C6 H6A 0.9599 . ?
C6 H6B 0.9600 . ?
C6 H6C 0.9602 . ?
C7 H7A 0.9600 . ?
C7 H7B 0.9600 . ?
C7 H7C 0.9599 . ?
C8 C9 1.210(9) . ?
C9 C10 1.421(9) . ?
C10 C11 1.382(8) . ?
C10 C15 1.395(9) . ?
C11 C12 1.360(9) . ?
C11 H11 0.9599 . ?
C12 C13 1.399(10) . ?
C12 H12 0.9600 . ?
C13 C14 1.368(10) . ?
C13 C16 1.414(11) . ?
C14 C15 1.356(10) . ?
C14 H14 0.9601 . ?
C15 H15 0.9599 . ?
C16 N17 1.137(10) . ?
C18 C23 1.383(9) . ?
C18 C19 1.395(8) . ?
C19 C20 1.376(9) . ?
C19 H19 0.9600 . ?
C20 C21 1.359(9) . ?
C20 H20 0.9601 . ?
C21 C22 1.394(9) . ?
C21 H21 0.9600 . ?
C22 C23 1.389(9) . ?
C22 H22 0.9601 . ?
C23 H23 0.9600 . ?
C24 C25 1.387(9) . ?
C24 C29 1.397(9) . ?
C25 C26 1.376(9) . ?
C25 H25 0.9600 . ?
C26 C27 1.355(10) . ?
C26 H26 0.9600 . ?
C27 C28 1.390(10) . ?
C27 H27 0.9601 . ?
C28 C29 1.396(9) . ?
C28 H28 0.9600 . ?
C29 H29 0.9601 . ?
C30 C31 1.188(9) . ?
C31 C32 1.422(9) . ?
C32 C33 1.394(8) . ?
C32 C37 1.410(9) . ?
C33 C34 1.350(8) . ?
C33 H33 0.9600 . ?
C34 C35 1.400(9) . ?
C34 H34 0.9600 . ?
C35 N37 1.390(9) . ?
C35 C36 1.412(9) . ?
C36 C37 1.360(9) . ?
C36 H36 0.9600 . ?
C37 H37 0.9602 . ?
N37 C39 1.409(9) . ?
N37 C40 1.441(10) . ?
C39 H39A 0.9600 . ?
C39 H39B 0.9600 . ?
C39 H39C 0.9601 . ?
C40 H40A 0.9600 . ?
C40 H40B 0.9600 . ?
C40 H40C 0.9600 . ?

loop_
_cod_related_entry_id
_cod_related_entry_database
_cod_related_entry_code
1 ChemSpider 4052387
